data_4003107
loop_
_publ_author_name
'Aulakh, Darpandeep'
'Islamoglu, Timur'
'Bagundes, Veronica F.'
'Varghese, Juby R.'
'Duell, Kyle'
'Joy, Monu'
'Teat, Simon J.'
'Farha, Omar K.'
'Wriedt, Mario'

_publ_section_title
;
 Rational Design of Pore Size and Functionality in a Series of
 Isoreticular Zwitterionic Metal--Organic Frameworks
;
_journal_issue 22
_journal_name_full 'Chemistry of Materials'
_journal_page_first 8332
_journal_paper_doi 10.1021/acs.chemmater.8b03885
_journal_volume 30
_journal_year 2018
_chemical_formula_sum 'C66 H18 F N3 Ni3 O15'
_chemical_formula_weight 1287.96
_space_group_crystal_system cubic
_space_group_IT_number 217
_space_group_name_Hall 'I -4 2 3'
_space_group_name_H-M_alt 'I -4 3 m'
_atom_sites_solution_hydrogens geom
_audit_creation_method SHELXL-2018/3
_cell_angle_alpha 90
_cell_angle_beta 90
_cell_angle_gamma 90
_cell_formula_units_Z 8
_cell_length_a 32.141(2)
_cell_length_b 32.141(2)
_cell_length_c 32.141(2)
_cell_measurement_reflns_used 3933
_cell_measurement_temperature 170(2)
_cell_measurement_theta_max 28.39
_cell_measurement_theta_min 3.1
_cell_volume 33203(4)
_computing_cell_refinement 'Bruker SAINT'
_computing_data_collection 'Bruker APEX2'
_computing_data_reduction 'Bruker SAINT'
_computing_molecular_graphics 'Bruker SHELXTL'
_computing_publication_material 'Bruker SHELXTL'
_computing_structure_refinement 'SHELXL-2017/1 (Sheldrick, 2017)'
_computing_structure_solution 'SHELXT 2014/5 (Sheldrick, 2014)'
_diffrn_ambient_temperature 170(2)
_diffrn_measured_fraction_theta_full 0.999
_diffrn_measured_fraction_theta_max 0.999
_diffrn_measurement_device_type 'Bruker AXS Kappa Apex2 CMOS diffractometer'
_diffrn_measurement_method '\w and \f scan'
_diffrn_radiation_type MoK\a
_diffrn_radiation_wavelength 0.71073
_diffrn_reflns_av_R_equivalents 0.0939
_diffrn_reflns_av_unetI/netI 0.0767
_diffrn_reflns_Laue_measured_fraction_full 0.999
_diffrn_reflns_Laue_measured_fraction_max 0.999
_diffrn_reflns_limit_h_max 37
_diffrn_reflns_limit_h_min -21
_diffrn_reflns_limit_k_max 31
_diffrn_reflns_limit_k_min -38
_diffrn_reflns_limit_l_max 38
_diffrn_reflns_limit_l_min -21
_diffrn_reflns_number 29158
_diffrn_reflns_point_group_measured_fraction_full 0.999
_diffrn_reflns_point_group_measured_fraction_max 0.999
_diffrn_reflns_theta_full 24.990
_diffrn_reflns_theta_max 24.990
_diffrn_reflns_theta_min 1.267
_diffrn_source 'Sealed tube'
_exptl_absorpt_coefficient_mu 0.363
_exptl_absorpt_correction_T_max 0.7457
_exptl_absorpt_correction_T_min 0.6623
_exptl_absorpt_correction_type multi-scan
_exptl_absorpt_process_details 'SADABS 2014/5'
_exptl_crystal_colour colourless
_exptl_crystal_density_diffrn 0.515
_exptl_crystal_description block
_exptl_crystal_F_000 5184
_refine_diff_density_max 0.296
_refine_diff_density_min -0.290
_refine_diff_density_rms 0.041
_refine_ls_abs_structure_details
;
 Refined as an inversion twin.
;
_refine_ls_abs_structure_Flack 0.08(3)
_refine_ls_extinction_coef 0.00041(8)
_refine_ls_extinction_expression Fc^*^=kFc[1+0.001xFc^2^\l^3^/sin(2\q)]^-1/4^
_refine_ls_extinction_method 'SHELXL-2018/3 (Sheldrick 2018)'
_refine_ls_goodness_of_fit_ref 1.000
_refine_ls_hydrogen_treatment constr
_refine_ls_matrix_type full
_refine_ls_number_parameters 186
_refine_ls_number_reflns 5286
_refine_ls_number_restraints 20
_refine_ls_restrained_S_all 1.002
_refine_ls_R_factor_all 0.0725
_refine_ls_R_factor_gt 0.0502
_refine_ls_shift/su_max 0.000
_refine_ls_shift/su_mean 0.000
_refine_ls_structure_factor_coef Fsqd
_refine_ls_weighting_details 'w=1/[\s^2^(Fo^2^)+(0.0777P)^2^] where P=(Fo^2^+2Fc^2^)/3'
_refine_ls_weighting_scheme calc
_refine_ls_wR_factor_gt 0.1210
_refine_ls_wR_factor_ref 0.1304
_reflns_Friedel_coverage 0.890
_reflns_Friedel_fraction_full 1.000
_reflns_Friedel_fraction_max 1.000
_reflns_number_gt 4066
_reflns_number_total 5286
_reflns_threshold_expression 'I > 2\s(I)'
_cod_data_source_file cm8b03885_si_004.cif
_cod_data_source_block shelx
_cod_original_cell_volume 33204(7)
_cod_database_code 4003107
_shelx_shelxl_version_number 2018/3
_shelx_space_group_comment
;
The symmetry employed for this shelxl refinement is uniquely defined
by the following loop, which should always be used as a source of
symmetry information in preference to the above space-group names.
They are only intended as comments.
;
_shelx_estimated_absorpt_t_min 0.69
_shelx_estimated_absorpt_t_max 0.78

loop_
_space_group_symop_operation_xyz
'x, y, z'
'-x, -y, z'
'-x, y, -z'
'x, -y, -z'
'z, x, y'
'z, -x, -y'
'-z, -x, y'
'-z, x, -y'
'y, z, x'
'-y, z, -x'
'y, -z, -x'
'-y, -z, x'
'y, x, z'
'-y, -x, z'
'y, -x, -z'
'-y, x, -z'
'x, z, y'
'-x, z, -y'
'-x, -z, y'
'x, -z, -y'
'z, y, x'
'z, -y, -x'
'-z, y, -x'
'-z, -y, x'
'x+1/2, y+1/2, z+1/2'
'-x+1/2, -y+1/2, z+1/2'
'-x+1/2, y+1/2, -z+1/2'
'x+1/2, -y+1/2, -z+1/2'
'z+1/2, x+1/2, y+1/2'
'z+1/2, -x+1/2, -y+1/2'
'-z+1/2, -x+1/2, y+1/2'
'-z+1/2, x+1/2, -y+1/2'
'y+1/2, z+1/2, x+1/2'
'-y+1/2, z+1/2, -x+1/2'
'y+1/2, -z+1/2, -x+1/2'
'-y+1/2, -z+1/2, x+1/2'
'y+1/2, x+1/2, z+1/2'
'-y+1/2, -x+1/2, z+1/2'
'y+1/2, -x+1/2, -z+1/2'
'-y+1/2, x+1/2, -z+1/2'
'x+1/2, z+1/2, y+1/2'
'-x+1/2, z+1/2, -y+1/2'
'-x+1/2, -z+1/2, y+1/2'
'x+1/2, -z+1/2, -y+1/2'
'z+1/2, y+1/2, x+1/2'
'z+1/2, -y+1/2, -x+1/2'
'-z+1/2, y+1/2, -x+1/2'
'-z+1/2, -y+1/2, x+1/2'

loop_
_atom_site_label
_atom_site_type_symbol
_atom_site_fract_x
_atom_site_fract_y
_atom_site_fract_z
_atom_site_U_iso_or_equiv
_atom_site_adp_type
_atom_site_occupancy
_atom_site_site_symmetry_order
_atom_site_calc_flag
_atom_site_refinement_flags_posn
_atom_site_refinement_flags_adp
_atom_site_refinement_flags_occupancy
_atom_site_disorder_assembly
_atom_site_disorder_group
C1 C 0.63699(17) 0.36301(17) 0.7275(2) 0.0359(17) Uani 1 2 d S T P . .
C2' C 0.6575(7) 0.3425(7) 0.7635(10) 0.038(9) Uiso 0.5 2 d S . P A 2
C3' C 0.6335(4) 0.3114(4) 0.7858(4) 0.063(4) Uiso 0.6 1 d D U P A 2
C4' C 0.6578(5) 0.2881(5) 0.8158(5) 0.047(4) Uiso 0.45 1 d . . P A 2
H4' H 0.646613 0.263778 0.828300 0.056 Uiso 0.45 1 calc R U P A 2
C5' C 0.6984(8) 0.3016(8) 0.8262(11) 0.046(7) Uiso 0.35 2 d S . P A 2
C6' C 0.7218(5) 0.2782(5) 0.8578(6) 0.058(5) Uiso 0.5 2 d DS U P A 2
C7' C 0.6975(7) 0.2554(8) 0.8817(7) 0.112(7) Uiso 0.5 1 d D . P A 2
C8 C 0.7819(3) 0.1678(3) 1.0120(3) 0.102(3) Uani 1 1 d . . . . .
H8 H 0.770960 0.142861 1.023469 0.122 Uiso 1 1 calc R U . . .
C9 C 0.7596(3) 0.1868(3) 0.9796(3) 0.127(4) Uani 1 1 d . . . . .
H9 H 0.733718 0.176134 0.970243 0.153 Uiso 1 1 calc R U . . .
C10 C 0.7776(2) 0.2224(2) 0.9615(3) 0.078(3) Uani 1 2 d DS T P . .
C11' C 0.7589(9) 0.2411(9) 0.9243(11) 0.047(8) Uiso 0.35 2 d S U P A 2
C12' C 0.7179(7) 0.2380(7) 0.9200(7) 0.101(6) Uiso 0.5 1 d . U P A 2
C13 C 0.56391(14) 0.3358(2) 0.56391(14) 0.0328(17) Uani 1 2 d S T P B .
C14 C 0.53045(14) 0.3331(2) 0.53045(14) 0.0389(19) Uani 1 2 d S T P . .
C15' C 0.4905(4) 0.3288(5) 0.5416(4) 0.031(3) Uiso 0.5 1 d . . P B 2
F1 F 0.63049(11) 0.36951(11) 0.63049(11) 0.0267(14) Uani 1 6 d S T P . .
N1 N 0.81736(13) 0.18264(13) 1.02792(18) 0.0364(14) Uani 1 2 d S T P . .
Ni1 Ni 0.57937(2) 0.34460(2) 0.65540(2) 0.0217(2) Uani 1 2 d S T P . .
O1 O 0.60534(12) 0.34618(13) 0.71367(10) 0.0533(10) Uani 1 1 d . . . . .
O2' O 0.5976(8) 0.2945(9) 0.7700(9) 0.039(8) Uiso 0.18 1 d D . P A 2
O3 O 0.55122(10) 0.33768(14) 0.60007(10) 0.0528(11) Uani 1 1 d . . . . .
C6 C 0.7095(5) 0.2905(5) 0.8715(7) 0.037(5) Uiso 0.4 2 d S U P A 1
C3" C 0.6482(5) 0.3024(5) 0.7747(5) 0.032(4) Uiso 0.35 1 d D U P A 3
C3 C 0.6272(16) 0.329(2) 0.7994(13) 0.007(15) Uiso 0.05 1 d D U P A 1
C4" C 0.6732(9) 0.2794(8) 0.8047(8) 0.065(7) Uiso 0.3 1 d . . P A 3
H4" H 0.661962 0.255737 0.818416 0.078 Uiso 0.3 1 calc R U P A 3
C5 C 0.6872(7) 0.3128(7) 0.8389(9) 0.066(9) Uiso 0.4 2 d S . P A 1
C6" C 0.741(2) 0.259(2) 0.834(2) 0.08(2) Uiso 0.1 2 d DS U P A 3
C7" C 0.7142(13) 0.2407(13) 0.8615(13) 0.107(12) Uiso 0.25 1 d D . P A 3
C2" C 0.6643(11) 0.3357(11) 0.7585(16) 0.034(14) Uiso 0.25 2 d S . P A 3
C4 C 0.6465(8) 0.3013(9) 0.8278(8) 0.052(7) Uiso 0.25 1 d . . P A 1
H4 H 0.633217 0.277166 0.838496 0.063 Uiso 0.25 1 calc R U P A 1
C7 C 0.6887(11) 0.2739(12) 0.8971(12) 0.088(11) Uiso 0.25 1 d . . P A 1
C5" C 0.7092(14) 0.2908(14) 0.8123(19) 0.10(2) Uiso 0.25 2 d S . P A 3
O2 O 0.5941(7) 0.3066(8) 0.7808(8) 0.043(7) Uiso 0.18 1 d D . P A 1
O2" O 0.6089(7) 0.2870(8) 0.7640(9) 0.028(8) Uiso 0.14 1 d D . P A 3
C2 C 0.6494(8) 0.3506(8) 0.7710(10) 0.023(10) Uiso 0.25 2 d DS . P A 1
C15 C 0.4895(7) 0.3476(8) 0.5449(7) 0.036(6) Uiso 0.25 1 d . . P B 1
C15" C 0.4932(7) 0.3124(8) 0.5363(7) 0.030(6) Uiso 0.25 1 d . . P B 3
C12 C 0.7275(12) 0.2159(13) 0.9019(12) 0.075(10) Uiso 0.2 1 d . U P A 1
C12" C 0.7069(9) 0.2583(9) 0.9365(10) 0.090(9) Uiso 0.3 1 d . U P A 3
C11" C 0.7507(5) 0.2493(5) 0.9355(8) 0.056(9) Uiso 0.4 2 d DS U P A 3
C11 C 0.7691(12) 0.2309(12) 0.9168(9) 0.084(19) Uiso 0.25 2 d DS U P A 1

loop_
_atom_site_aniso_label
_atom_site_aniso_U_11
_atom_site_aniso_U_22
_atom_site_aniso_U_33
_atom_site_aniso_U_23
_atom_site_aniso_U_13
_atom_site_aniso_U_12
C1 0.046(3) 0.046(3) 0.016(3) 0.007(2) -0.007(2) -0.014(4)
C8 0.109(7) 0.093(7) 0.103(7) 0.036(5) -0.039(5) -0.031(5)
C9 0.112(7) 0.164(10) 0.106(7) 0.072(7) -0.071(6) -0.036(7)
C10 0.091(5) 0.091(5) 0.054(6) 0.040(4) -0.040(4) 0.007(6)
C13 0.030(2) 0.038(4) 0.030(2) -0.002(2) -0.011(3) -0.002(2)
C14 0.030(2) 0.057(5) 0.030(2) 0.006(2) -0.015(3) 0.006(2)
F1 0.0267(14) 0.0267(14) 0.0267(14) -0.0003(16) 0.0003(16) -0.0003(16)
N1 0.036(2) 0.036(2) 0.037(3) 0.002(2) -0.002(2) -0.001(3)
Ni1 0.0193(4) 0.0229(3) 0.0229(3) 0.0038(4) -0.0013(2) 0.0013(2)
O1 0.050(2) 0.079(3) 0.0300(19) 0.026(2) -0.0136(17) -0.028(2)
O3 0.032(2) 0.102(3) 0.0249(19) 0.008(2) -0.0093(15) -0.019(2)

loop_
_atom_type_symbol
_atom_type_description
_atom_type_scat_dispersion_real
_atom_type_scat_dispersion_imag
_atom_type_scat_source
C C 0.0033 0.0016 'International Tables Vol C Tables 4.2.6.8 and 6.1.1.4'
H H 0.0000 0.0000 'International Tables Vol C Tables 4.2.6.8 and 6.1.1.4'
F F 0.0171 0.0103 'International Tables Vol C Tables 4.2.6.8 and 6.1.1.4'
N N 0.0061 0.0033 'International Tables Vol C Tables 4.2.6.8 and 6.1.1.4'
Ni Ni 0.3393 1.1124 'International Tables Vol C Tables 4.2.6.8 and 6.1.1.4'
O O 0.0106 0.0060 'International Tables Vol C Tables 4.2.6.8 and 6.1.1.4'

loop_
_geom_angle_atom_site_label_1
_geom_angle_atom_site_label_2
_geom_angle_atom_site_label_3
_geom_angle
_geom_angle_site_symmetry_1
_geom_angle_site_symmetry_3
O1 C1 O1 126.3(6) . 14_665
O1 C1 C2' 116.9(3) . .
O1 C1 C2' 116.9(3) 14_665 .
O1 C1 C2 115.9(4) . .
O1 C1 C2 115.9(4) 14_665 .
O1 C1 C2" 116.0(4) . .
O1 C1 C2" 116.0(4) 14_665 .
C3' C2' C3' 119(2) . 14_665
C3' C2' C1 116.9(13) . .
C3' C2' C1 116.9(13) 14_665 .
O2' C3' C4' 119.6(16) . .
O2' C3' C2' 122.6(18) . .
C4' C3' C2' 113.3(15) . .
C5' C4' C3' 119.7(15) . .
C4' C5' C4' 121(2) . 14_665
C4' C5' C6' 118.5(12) . .
C4' C5' C6' 118.5(12) 14_665 .
C7' C6' C7' 109(3) . 14_665
C7' C6' C5' 112.6(17) . .
C7' C6' C5' 112.6(17) 14_665 .
C6' C7' C12' 115.3(19) . .
N1 C8 C9 124.3(8) . .
C8 C9 C10 116.8(8) . .
C9 C10 C9 119.8(9) . 14_665
C9 C10 C11' 120.1(4) . .
C9 C10 C11' 120.1(4) 14_665 .
C9 C10 C11" 117.9(6) . .
C9 C10 C11" 117.9(6) 14_665 .
C9 C10 C11 118.2(7) . .
C9 C10 C11 118.2(7) 14_665 .
C12' C11' C10 117(2) . .
C12' C11' C10 117(2) 14_665 .
C11' C12' C7' 119(2) . .
O3 C13 O3 128.4(6) 21 .
O3 C13 C14 115.8(3) 21 .
O3 C13 C14 115.7(3) . .
C15" C14 C15" 90(2) 21 .
C15 C14 C15 117.6(18) . 21
C15' C14 C13 119.5(6) . .
C15' C14 C13 119.6(6) 21 .
C15" C14 C13 122.9(9) 21 .
C15" C14 C13 122.9(9) . .
C15 C14 C13 113.0(9) . .
C15 C14 C13 113.0(9) 21 .
C14 C15' C15' 119.2(6) . 23_656
Ni1 F1 Ni1 119.986(8) . 12_665
Ni1 F1 Ni1 119.986(8) . 6_566
Ni1 F1 Ni1 119.986(8) 12_665 6_566
C8 N1 C8 117.5(8) 14_665 .
C8 N1 Ni1 121.1(4) 14_665 33_545
C8 N1 Ni1 121.1(4) . 33_545
F1 Ni1 O3 93.44(16) . .
F1 Ni1 O3 93.43(16) . 20_566
O3 Ni1 O3 89.6(3) . 20_566
F1 Ni1 O1 91.23(16) . 20_566
O3 Ni1 O1 93.46(18) . 20_566
O3 Ni1 O1 174.26(16) 20_566 20_566
F1 Ni1 O1 91.23(16) . .
O3 Ni1 O1 174.26(16) . .
O3 Ni1 O1 93.45(18) 20_566 .
O1 Ni1 O1 83.1(3) 20_566 .
F1 Ni1 N1 177.8(3) . 29_445
O3 Ni1 N1 88.15(15) . 29_445
O3 Ni1 N1 88.16(15) 20_566 29_445
O1 Ni1 N1 87.09(16) 20_566 29_445
O1 Ni1 N1 87.09(16) . 29_445
C1 O1 Ni1 132.5(4) . .
C13 O3 Ni1 133.7(3) . .
C7 C6 C7 91(4) 14_665 .
C7 C6 C5 116(2) 14_665 .
C7 C6 C5 116(2) . .
C2" C3" O2" 124(2) . .
C2" C3" C4" 118(2) . .
O2" C3" C4" 118.7(18) . .
C2 C3 O2 112(3) . .
C2 C3 C4 122(5) . .
O2 C3 C4 107(4) . .
C2 C3 C3 42.3(19) . 14_665
O2 C3 C3 152.7(19) . 14_665
C4 C3 C3 97.4(16) . 14_665
C5" C4" C3" 120(3) . .
C4 C5 C4 115(3) 14_665 .
C4 C5 C6 120.6(15) 14_665 .
C4 C5 C6 120.6(15) . .
C7" C6" C7" 97(5) 14_665 .
C7" C6" C5" 100(6) 14_665 .
C7" C6" C5" 100(6) . .
C3" C2" C3" 120(4) . 14_665
C3" C2" C1 119(2) . .
C3" C2" C1 119(2) 14_665 .
C5 C4 C3 114(2) . .
C6 C7 C7 44(2) . 14_665
C4" C5" C4" 121(6) 14_665 .
C4" C5" C6" 120(3) 14_665 .
C4" C5" C6" 120(3) . .
C3 C2 C3 95(4) 14_665 .
C3 C2 C1 129(2) 14_665 .
C3 C2 C1 129(2) . .
C14 C15 C15 114.2(9) . 23_656
C15" C15" C14 121.0(9) 23_656 .
C14 C15" C15" 44.9(10) . 21
C11" C12" C12" 56.6(14) . 14_665
C12" C11" C12" 67(3) 14_665 .
C12" C11" C10 132.5(19) 14_665 .
C12" C11" C10 132.5(19) . .
C10 C11 C12 114(2) . .
C10 C11 C12 114(2) . 14_665
C12 C11 C12 118(4) . 14_665

loop_
_geom_bond_atom_site_label_1
_geom_bond_atom_site_label_2
_geom_bond_distance
_geom_bond_site_symmetry_2
C1 O1 1.235(4) .
C1 O1 1.235(4) 14_665
C1 C2' 1.49(3) .
C1 C2 1.51(3) .
C1 C2" 1.59(5) .
C2' C3' 1.452(19) .
C2' C3' 1.452(19) 14_665
C3' O2' 1.37(2) .
C3' C4' 1.450(18) .
C4' C5' 1.41(2) .
C5' C6' 1.47(3) .
C6' C7' 1.317(19) .
C6' C7' 1.318(19) 14_665
C7' C12' 1.50(3) .
C8 N1 1.338(8) .
C8 C9 1.404(10) .
C9 C10 1.406(10) .
C10 C11' 1.47(3) .
C10 C11" 1.48(2) .
C10 C11 1.49(3) .
C11' C12' 1.33(3) .
C11' C12' 1.33(3) 14_665
C12' C12' 2.00(4) 14_665
C13 O3 1.233(4) 21
C13 O3 1.233(4) .
C13 C14 1.524(9) .
C14 C15' 1.342(13) .
C14 C15' 1.342(13) 21
C14 C15" 1.38(2) 21
C14 C15" 1.38(2) .
C14 C15 1.47(2) .
C14 C15 1.47(2) 21
C15' C15' 1.46(2) 23_656
F1 Ni1 1.9956(7) .
F1 Ni1 1.9957(7) 12_665
F1 Ni1 1.9957(8) 6_566
N1 Ni1 2.066(6) 33_545
Ni1 O3 2.008(3) .
Ni1 O3 2.008(3) 20_566
Ni1 O1 2.051(3) 20_566
Ni1 O1 2.051(3) .
C6 C7 1.19(4) 14_665
C6 C7 1.19(4) .
C6 C5 1.46(3) .
C3" C2" 1.30(3) .
C3" O2" 1.40(2) .
C3" C4" 1.46(3) .
C3 C2 1.36(3) .
C3 O2 1.41(3) .
C3 C4 1.41(6) .
C3 C3 2.01(6) 14_665
C4" C5" 1.24(4) .
C5 C4 1.40(3) 14_665
C5 C4 1.40(3) .
C6" C7" 1.37(3) 14_665
C6" C7" 1.37(3) .
C6" C5" 1.59(12) .
C7 C7 1.70(7) 14_665
C15 C15 1.56(4) 23_656
C15" C15" 1.34(4) 23_656
C15" C15" 1.96(4) 21
C12 C11 1.50(4) .
C12" C11" 1.44(4) .
C12" C12" 1.58(6) 14_665

loop_
_geom_torsion_atom_site_label_1
_geom_torsion_atom_site_label_2
_geom_torsion_atom_site_label_3
_geom_torsion_atom_site_label_4
_geom_torsion
_geom_torsion_site_symmetry_1
_geom_torsion_site_symmetry_4
O1 C1 C2' C3' -16(3) . .
O1 C1 C2' C3' 166.3(17) 14_665 .
O1 C1 C2' C3' -166.3(17) . 14_665
O1 C1 C2' C3' 16(3) 14_665 14_665
C3' C2' C3' O2' 164(2) 14_665 .
C1 C2' C3' O2' 14(4) . .
C3' C2' C3' C4' -40(4) 14_665 .
C1 C2' C3' C4' 170.3(18) . .
O2' C3' C4' C5' 168(3) . .
C2' C3' C4' C5' 12(4) . .
C3' C4' C5' C4' 15(5) . 14_665
C3' C4' C5' C6' 178(2) . .
C4' C5' C6' C7' -20(4) . .
C4' C5' C6' C7' 143(3) 14_665 .
C4' C5' C6' C7' -143(3) . 14_665
C4' C5' C6' C7' 20(4) 14_665 14_665
C7' C6' C7' C12' -42(4) 14_665 .
C5' C6' C7' C12' -167(2) . .
N1 C8 C9 C10 3.6(17) . .
C8 C9 C10 C9 -8(2) . 14_665
C8 C9 C10 C11' 173(2) . .
C8 C9 C10 C11" -164.3(16) . .
C8 C9 C10 C11 149(3) . .
C9 C10 C11' C12' 31(4) . .
C9 C10 C11' C12' -148(2) 14_665 .
C9 C10 C11' C12' 148(2) . 14_665
C9 C10 C11' C12' -31(4) 14_665 14_665
C12' C11' C12' C7' 56(4) 14_665 .
C10 C11' C12' C7' -178(2) . .
C10 C11' C12' C12' 127(5) . 14_665
C6' C7' C12' C11' -10(4) . .
C6' C7' C12' C12' 23(2) . 14_665
O3 C13 C14 C15' 176.5(11) 21 .
O3 C13 C14 C15' -6.5(13) . .
O3 C13 C14 C15' 6.5(13) 21 21
O3 C13 C14 C15' -176.5(11) . 21
O3 C13 C14 C15" 34.0(16) 21 21
O3 C13 C14 C15" -149.0(14) . 21
O3 C13 C14 C15" 149.0(14) 21 .
O3 C13 C14 C15" -34.0(16) . .
O3 C13 C14 C15 -156.8(12) 21 .
O3 C13 C14 C15 20.2(14) . .
O3 C13 C14 C15 -20.2(14) 21 21
O3 C13 C14 C15 156.8(12) . 21
C15' C14 C15' C15' -13.9(18) 21 23_656
C13 C14 C15' C15' 176.3(4) . 23_656
C9 C8 N1 C8 0.9(18) . 14_665
C9 C8 N1 Ni1 174.1(8) . 33_545
O1 C1 O1 Ni1 27.0(13) 14_665 .
C2' C1 O1 Ni1 -150.9(15) . .
C2 C1 O1 Ni1 -169.9(16) . .
C2" C1 O1 Ni1 -137(2) . .
O3 C13 O3 Ni1 0.4(13) 21 .
C14 C13 O3 Ni1 -176.2(4) . .
C2" C3" C4" C5" -4(6) . .
O2" C3" C4" C5" 175(4) . .
C7 C6 C5 C4 26(4) 14_665 14_665
C7 C6 C5 C4 132(3) . 14_665
C7 C6 C5 C4 -132(3) 14_665 .
C7 C6 C5 C4 -26(4) . .
O2" C3" C2" C3" 169(3) . 14_665
C4" C3" C2" C3" -13(6) . 14_665
O2" C3" C2" C1 5(5) . .
C4" C3" C2" C1 -177(3) . .
O1 C1 C2" C3" -15(5) . .
O1 C1 C2" C3" 179(3) 14_665 .
O1 C1 C2" C3" -179(3) . 14_665
O1 C1 C2" C3" 15(5) 14_665 14_665
C4 C5 C4 C3 14(5) 14_665 .
C6 C5 C4 C3 173(4) . .
C2 C3 C4 C5 30(6) . .
O2 C3 C4 C5 160(3) . .
C3 C3 C4 C5 -7(3) 14_665 .
C5 C6 C7 C7 -121(4) . 14_665
C3" C4" C5" C4" 21(9) . 14_665
C3" C4" C5" C6" -162(4) . .
C7" C6" C5" C4" 39(7) 14_665 14_665
C7" C6" C5" C4" 138(6) . 14_665
C7" C6" C5" C4" -138(6) 14_665 .
C7" C6" C5" C4" -39(7) . .
O2 C3 C2 C3 169(2) . 14_665
C4 C3 C2 C3 -63(8) . 14_665
O2 C3 C2 C1 18(8) . .
C4 C3 C2 C1 146(4) . .
C3 C3 C2 C1 -151(7) 14_665 .
O1 C1 C2 C3 -153(5) . 14_665
O1 C1 C2 C3 11(5) 14_665 14_665
O1 C1 C2 C3 -11(5) . .
O1 C1 C2 C3 153(5) 14_665 .
C15 C14 C15 C15 42(2) 21 23_656
C13 C14 C15 C15 176.7(4) . 23_656
C15" C14 C15" C15" -52.8(15) 21 23_656
C13 C14 C15" C15" 176.8(4) . 23_656
C13 C14 C15" C15" -130.5(17) . 21
C12" C12" C11" C10 127(3) 14_665 .
C9 C10 C11" C12" 127(2) . 14_665
C9 C10 C11" C12" -30(4) 14_665 14_665
C9 C10 C11" C12" 30(4) . .
C9 C10 C11" C12" -127(2) 14_665 .
C9 C10 C11 C12 31(5) . .
C9 C10 C11 C12 -171(3) 14_665 .
C9 C10 C11 C12 171(3) . 14_665
C9 C10 C11 C12 -31(5) 14_665 14_665
